data_1565793
loop_
_publ_author_name
'Willauer, Aur\'elien R.'
'Douair, Iskander'
'Chauvin, Anne-Sophie'
'Fadaei-Tirani, Farzaneh'
'B\"unzli, Jean-Claude G.'
'Maron, Laurent'
'Mazzanti, Marinella'

_publ_section_title
;
 Structure, reactivity and luminescence studies of triphenylsiloxide
 complexes of tetravalent lanthanides
;
_journal_issue 3
_journal_name_full 'Chemical Science'
_journal_page_first 681
_journal_page_last 691
_journal_paper_doi 10.1039/D1SC05517H
_journal_volume 13
_journal_year 2022
_chemical_formula_moiety 'C80 H76 Ce O6 Si4, C4 H8 O, 2[C4 H8 O]'
_chemical_formula_sum 'C84 H84 Ce O7 Si4'
_chemical_formula_weight 1457.99
_space_group_crystal_system monoclinic
_space_group_IT_number 15
_space_group_name_Hall '-C 2yc'
_space_group_name_H-M_alt 'C 1 2/c 1'
_atom_sites_solution_hydrogens geom
_atom_sites_solution_primary dual
_atom_sites_solution_secondary difmap
_audit_creation_date 2019-12-04
_audit_creation_method
;
Olex2 1.3-alpha
(compiled 2019.10.11 svn.r3662 for OlexSys, GUI svn.r5962)
;
_audit_update_record
;
2021-08-22 deposited with the CCDC.	2021-12-16 downloaded from the CCDC.
;
_cell_angle_alpha 90
_cell_angle_beta 95.951(4)
_cell_angle_gamma 90
_cell_formula_units_Z 4
_cell_length_a 16.5246(6)
_cell_length_b 23.1693(9)
_cell_length_c 21.7608(8)
_cell_measurement_reflns_used 4650
_cell_measurement_temperature 140.00(10)
_cell_measurement_theta_max 70.8280
_cell_measurement_theta_min 3.6620
_cell_volume 8286.5(5)
_computing_cell_refinement 'CrysAlisPro 1.171.40.67a (Rigaku OD, 2019)'
_computing_data_collection 'CrysAlisPro 1.171.40.67a (Rigaku OD, 2019)'
_computing_data_reduction 'CrysAlisPro 1.171.40.67a (Rigaku OD, 2019)'
_computing_molecular_graphics 'Olex2 1.3-alpha (Dolomanov et al., 2009)'
_computing_publication_material 'Olex2 1.3-alpha (Dolomanov et al., 2009)'
_computing_structure_refinement 'ShelXL 2018/3 (Sheldrick, 2015)'
_computing_structure_solution 'SHELXT 2018/2 (Sheldrick, 2018)'
_diffrn_ambient_environment N~2~
_diffrn_ambient_temperature 140.00(10)
_diffrn_detector 'CCD plate'
_diffrn_detector_area_resol_mean 10.2665
_diffrn_detector_type Atlas
_diffrn_measured_fraction_theta_full 1.000
_diffrn_measured_fraction_theta_max 0.988
_diffrn_measurement_details
;
List of Runs (angles in degrees, time in seconds):

  # Type    Start    End  Width  t~exp~   \w     \q     \k     \f   Frames
#--------------------------------------------------------------------------
  1  \w    -96.00 -10.00   1.00   10.00    --  -43.01 -77.00-120.00   86
  2  \w   -117.00 -87.00   1.00   10.00    --  -43.01 -99.00 -30.00   30
  3  \w   -111.00 -79.00   1.00   10.00    --  -43.01 -99.00   0.00   32
  4  \w   -123.00 -98.00   1.00   10.00    --  -43.01 -99.00 -60.00   25
  5  \w    -70.00  27.00   1.00   10.00    --  -43.01  57.00  30.00   97
  6  \w     23.00  85.00   1.00   10.00    --   43.01-125.00-180.00   62
  7  \w     82.00 169.00   1.00   40.00    --  103.80  45.00   0.00   87
  8  \w     42.00 110.00   1.00   40.00    --  103.80-111.00 -90.00   68
  9  \w     23.00 145.00   1.00   40.00    --  103.80 -15.00-180.00  122
 10  \w     34.00 126.00   1.00   40.00    --  103.80 -30.00  60.00   92
 11  \w     34.00 124.00   1.00   40.00    --  103.80 -30.00 -30.00   90
 12  \w     32.00  73.00   1.00   40.00    --  103.80 -94.00 -60.00   41
 13  \w     83.00 112.00   1.00   40.00    --  103.80-111.00-180.00   29
 14  \w     42.00 103.00   1.00   40.00    --  103.80-111.00 120.00   61
 15  \w     86.00 112.00   1.00   40.00    --  103.80-111.00  30.00   26
 16  \w     36.00  63.00   1.00   40.00    --  103.80-111.00  30.00   27
 17  \w     42.00 131.00   1.00   40.00    --  103.80 -77.00 -60.00   89
 18  \w     51.00 131.00   1.00   40.00    --  103.80 -61.00  90.00   80
;
_diffrn_measurement_device 'four-circle diffractometer'
_diffrn_measurement_device_type 'SuperNova, Dual, Cu at home/near, Atlas'
_diffrn_measurement_method '\w scans'
_diffrn_orient_matrix_type 'CrysAlisPro convention (1999,Acta A55,543-557)'
_diffrn_orient_matrix_UB_11 -0.0820052000
_diffrn_orient_matrix_UB_12 -0.0309137000
_diffrn_orient_matrix_UB_13 -0.0158626000
_diffrn_orient_matrix_UB_21 -0.0453069000
_diffrn_orient_matrix_UB_22 0.0571539000
_diffrn_orient_matrix_UB_23 0.0083015000
_diffrn_orient_matrix_UB_31 0.0033987000
_diffrn_orient_matrix_UB_32 0.0139456000
_diffrn_orient_matrix_UB_33 -0.0689126000
_diffrn_radiation_monochromator mirror
_diffrn_radiation_probe x-ray
_diffrn_radiation_type 'Cu K\a'
_diffrn_radiation_wavelength 1.54184
_diffrn_reflns_av_R_equivalents 0.1352
_diffrn_reflns_av_unetI/netI 0.1193
_diffrn_reflns_Laue_measured_fraction_full 1.000
_diffrn_reflns_Laue_measured_fraction_max 0.988
_diffrn_reflns_limit_h_max 20
_diffrn_reflns_limit_h_min -19
_diffrn_reflns_limit_k_max 28
_diffrn_reflns_limit_k_min -27
_diffrn_reflns_limit_l_max 21
_diffrn_reflns_limit_l_min -26
_diffrn_reflns_number 30120
_diffrn_reflns_point_group_measured_fraction_full 1.000
_diffrn_reflns_point_group_measured_fraction_max 0.988
_diffrn_reflns_theta_full 67.684
_diffrn_reflns_theta_max 72.554
_diffrn_reflns_theta_min 3.297
_diffrn_source 'micro-focus sealed X-ray tube'
_diffrn_source_type 'SuperNova (Cu) X-ray Source'
_exptl_absorpt_coefficient_mu 5.180
_exptl_absorpt_correction_T_max 1.000
_exptl_absorpt_correction_T_min 0.269
_exptl_absorpt_correction_type gaussian
_exptl_absorpt_process_details
;
CrysAlisPro 1.171.40.67a (Rigaku Oxford Diffraction, 2019)
 Numerical absorption correction based on Gaussian integration over
 a multifaceted crystal model.
 Empirical absorption correction using spherical harmonics
 as implemented in SCALE3 ABSPACK scaling algorithm
;
_exptl_crystal_colour 'clear colourless'
_exptl_crystal_density_diffrn 1.169
_exptl_crystal_description needle
_exptl_crystal_F_000 3032
_exptl_crystal_size_max 0.344
_exptl_crystal_size_mid 0.087
_exptl_crystal_size_min 0.087
_refine_diff_density_max 1.401
_refine_diff_density_min -1.509
_refine_diff_density_rms 0.114
_refine_ls_extinction_method none
_refine_ls_goodness_of_fit_ref 0.987
_refine_ls_hydrogen_treatment constr
_refine_ls_matrix_type full
_refine_ls_number_parameters 434
_refine_ls_number_reflns 8133
_refine_ls_number_restraints 12
_refine_ls_restrained_S_all 0.991
_refine_ls_R_factor_all 0.0887
_refine_ls_R_factor_gt 0.0626
_refine_ls_shift/su_max 0.001
_refine_ls_shift/su_mean 0.000
_refine_ls_structure_factor_coef Fsqd
_refine_ls_weighting_details 'w=1/[\s^2^(Fo^2^)+(0.0724P)^2^] where P=(Fo^2^+2Fc^2^)/3'
_refine_ls_weighting_scheme calc
_refine_ls_wR_factor_gt 0.1470
_refine_ls_wR_factor_ref 0.1656
_reflns_Friedel_coverage 0.000
_reflns_number_gt 6071
_reflns_number_total 8133
_reflns_threshold_expression 'I > 2\s(I)'
_cod_data_source_file d1sc05517h2.cif
_cod_data_source_block aw541
_cod_depositor_comments
;
The following automatic conversions were performed:

data item '_exptl_absorpt_correction_type' value 'Gaussian' was
changed to 'gaussian' in accordance with the
/home/data/users/saulius/crontab/automatic-downloads/rss-feeds/RSC/lib/dictionaries/cif_core.dic
dictionary named 'cif_core.dic' version 2.4.2 last updated on
2011-04-26.

Automatic conversion script
Id: cif_fix_values 7556 2019-12-06 15:28:31Z antanas 

 Adding full bibliography for 1565790--1565796.cif.
;
_cod_database_code 1565793
_shelx_shelxl_version_number 2018/3
_audit_contact_author 'Farzaneh Fadaei Tirani'
_chemical_oxdiff_formula 'C92 H100 Ce O9 Si4'
_shelx_space_group_comment
;
The symmetry employed for this shelxl refinement is uniquely defined
by the following loop, which should always be used as a source of
symmetry information in preference to the above space-group names.
They are only intended as comments.
;
_reflns_odcompleteness_completeness 99.97
_reflns_odcompleteness_iscentric 1
_reflns_odcompleteness_theta 66.97
_olex2_refinement_description
;
1. Fixed Uiso
 At 1.2 times of:
  All C(H) groups, All C(H,H) groups
2. Uiso/Uaniso restraints and constraints
O4 \\sim C42 \\sim C41: within 2A with sigma of 0.01 and sigma for terminal
atoms of 0.02 within 2A
3.a Secondary CH2 refined with riding coordinates:
 C40(H40A,H40B), C37(H37A,H37B), C38(H38A,H38B), C39(H39A,H39B), C42(H42A,
 H42B), C41(H41A,H41B)
3.b Aromatic/amide H refined with riding coordinates:
 C18(H18), C30(H30), C17(H17), C12(H12), C16(H16), C6(H6), C36(H36), C26(H26),
 C5(H5), C8(H8), C29(H29), C27(H27), C28(H28), C2(H2), C4(H4), C24(H24),
 C15(H15), C14(H14), C11(H11), C9(H9), C35(H35), C20(H20), C3(H3), C10(H10),
 C34(H34), C32(H32), C22(H22), C23(H23), C21(H21), C33(H33)
;
_smtbx_masks_void_probe_radius 1.2
_smtbx_masks_void_truncation_radius 1.2
_olex2_submission_special_instructions 'No special instructions were received'
_oxdiff_exptl_absorpt_empirical_details
;
Empirical correction (ABSPACK) includes:
- Absorption correction using spherical harmonics
- Frame scaling
- B-factor correction
;
_oxdiff_exptl_absorpt_empirical_full_max 3.323
_oxdiff_exptl_absorpt_empirical_full_min 0.306

loop_
_space_group_symop_operation_xyz
'x, y, z'
'-x, y, -z+1/2'
'x+1/2, y+1/2, z'
'-x+1/2, y+1/2, -z+1/2'
'-x, -y, -z'
'x, -y, z-1/2'
'-x+1/2, -y+1/2, -z'
'x+1/2, -y+1/2, z-1/2'

loop_
_atom_site_label
_atom_site_type_symbol
_atom_site_fract_x
_atom_site_fract_y
_atom_site_fract_z
_atom_site_U_iso_or_equiv
_atom_site_adp_type
_atom_site_occupancy
_atom_site_site_symmetry_order
_atom_site_calc_flag
_atom_site_refinement_flags_posn
_atom_site_refinement_flags_adp
_atom_site_refinement_flags_occupancy
_atom_site_disorder_assembly
_atom_site_disorder_group
Ce1 Ce 0.500000 0.22890(2) 0.250000 0.02382(13) Uani 1 2 d S T P . .
Si1 Si 0.33468(8) 0.11814(6) 0.23883(7) 0.0256(3) Uani 1 1 d . . . . .
Si2 Si 0.49233(8) 0.26667(6) 0.41758(6) 0.0274(3) Uani 1 1 d . . . . .
O2 O 0.4992(2) 0.24810(17) 0.34679(17) 0.0329(8) Uani 1 1 d . . . . .
O1 O 0.4053(2) 0.16747(15) 0.24230(17) 0.0281(8) Uani 1 1 d . . . . .
O3 O 0.6049(3) 0.30710(18) 0.2572(2) 0.0427(10) Uani 1 1 d . . . . .
C25 C 0.5198(3) 0.2041(2) 0.4704(3) 0.0292(11) Uani 1 1 d . . . . .
C13 C 0.3321(3) 0.0845(2) 0.3171(3) 0.0277(11) Uani 1 1 d . . . . .
C7 C 0.2336(3) 0.1533(2) 0.2152(3) 0.0308(11) Uani 1 1 d . . . . .
C18 C 0.3704(3) 0.1095(2) 0.3699(3) 0.0314(12) Uani 1 1 d . . . . .
H18 H 0.399921 0.144315 0.366374 0.038 Uiso 1 1 calc R U . . .
C30 C 0.5030(3) 0.2044(2) 0.5321(3) 0.0341(12) Uani 1 1 d . . . . .
H30 H 0.474343 0.236150 0.546937 0.041 Uiso 1 1 calc R U . . .
C1 C 0.3553(3) 0.0609(2) 0.1821(3) 0.0297(11) Uani 1 1 d . . . . .
C17 C 0.3673(3) 0.0853(3) 0.4280(3) 0.0347(12) Uani 1 1 d . . . . .
H17 H 0.394259 0.103601 0.463512 0.042 Uiso 1 1 calc R U . . .
C12 C 0.1835(3) 0.1708(3) 0.2586(3) 0.0360(12) Uani 1 1 d . . . . .
H12 H 0.196912 0.160596 0.300763 0.043 Uiso 1 1 calc R U . . .
C16 C 0.3248(3) 0.0347(2) 0.4341(3) 0.0353(12) Uani 1 1 d . . . . .
H16 H 0.320910 0.018533 0.473738 0.042 Uiso 1 1 calc R U . . .
C6 C 0.2944(4) 0.0231(3) 0.1563(3) 0.0382(13) Uani 1 1 d . . . . .
H6 H 0.240137 0.028439 0.165979 0.046 Uiso 1 1 calc R U . . .
C19 C 0.3856(3) 0.2903(2) 0.4282(3) 0.0319(12) Uani 1 1 d . . . . .
C31 C 0.5679(4) 0.3245(3) 0.4428(3) 0.0373(13) Uani 1 1 d . . . . .
C36 C 0.6467(4) 0.3088(3) 0.4651(3) 0.0427(14) Uani 1 1 d . . . . .
H36 H 0.660532 0.269005 0.467063 0.051 Uiso 1 1 calc R U . . .
C26 C 0.5618(3) 0.1559(2) 0.4509(3) 0.0321(12) Uani 1 1 d . . . . .
H26 H 0.574305 0.154030 0.409293 0.039 Uiso 1 1 calc R U . . .
C5 C 0.3110(4) -0.0215(3) 0.1174(3) 0.0431(14) Uani 1 1 d . . . . .
H5 H 0.268610 -0.046481 0.100837 0.052 Uiso 1 1 calc R U . . .
C8 C 0.2117(4) 0.1676(3) 0.1541(3) 0.0413(14) Uani 1 1 d . . . . .
H8 H 0.244790 0.155177 0.123363 0.050 Uiso 1 1 calc R U . . .
C29 C 0.5270(4) 0.1597(3) 0.5722(3) 0.0410(14) Uani 1 1 d . . . . .
H29 H 0.515180 0.160904 0.613937 0.049 Uiso 1 1 calc R U . . .
C27 C 0.5855(4) 0.1112(3) 0.4906(3) 0.0411(14) Uani 1 1 d . . . . .
H27 H 0.613715 0.079071 0.476004 0.049 Uiso 1 1 calc R U . . .
C28 C 0.5687(4) 0.1128(3) 0.5503(3) 0.0409(14) Uani 1 1 d . . . . .
H28 H 0.585458 0.081949 0.577426 0.049 Uiso 1 1 calc R U . . .
C2 C 0.4340(3) 0.0509(2) 0.1662(3) 0.0340(12) Uani 1 1 d . . . . .
H2 H 0.477127 0.074957 0.183449 0.041 Uiso 1 1 calc R U . . .
C4 C 0.3898(4) -0.0296(3) 0.1026(3) 0.0455(15) Uani 1 1 d . . . . .
H4 H 0.401857 -0.060428 0.076226 0.055 Uiso 1 1 calc R U . . .
C24 C 0.3203(4) 0.2708(3) 0.3879(3) 0.0427(14) Uani 1 1 d . . . . .
H24 H 0.330335 0.247865 0.353304 0.051 Uiso 1 1 calc R U . . .
C15 C 0.2881(4) 0.0080(3) 0.3819(3) 0.0452(15) Uani 1 1 d . . . . .
H15 H 0.260241 -0.027515 0.385539 0.054 Uiso 1 1 calc R U . . .
C14 C 0.2915(4) 0.0324(3) 0.3242(3) 0.0419(14) Uani 1 1 d . . . . .
H14 H 0.265844 0.013404 0.288690 0.050 Uiso 1 1 calc R U . . .
C11 C 0.1140(4) 0.2030(3) 0.2419(3) 0.0490(16) Uani 1 1 d . . . . .
H11 H 0.080333 0.214993 0.272361 0.059 Uiso 1 1 calc R U . . .
C9 C 0.1423(4) 0.1998(3) 0.1368(3) 0.0524(17) Uani 1 1 d . . . . .
H9 H 0.128068 0.209522 0.094669 0.063 Uiso 1 1 calc R U . . .
C35 C 0.7056(5) 0.3491(3) 0.4846(3) 0.0558(19) Uani 1 1 d . . . . .
H35 H 0.758940 0.336813 0.499297 0.067 Uiso 1 1 calc R U . . .
C20 C 0.3690(4) 0.3246(3) 0.4779(3) 0.0467(15) Uani 1 1 d . . . . .
H20 H 0.412759 0.338669 0.505624 0.056 Uiso 1 1 calc R U . . .
C3 C 0.4510(4) 0.0076(3) 0.1267(3) 0.0412(14) Uani 1 1 d . . . . .
H3 H 0.504773 0.003001 0.115634 0.049 Uiso 1 1 calc R U . . .
C10 C 0.0940(4) 0.2174(3) 0.1812(3) 0.0486(16) Uani 1 1 d . . . . .
H10 H 0.046622 0.239769 0.169676 0.058 Uiso 1 1 calc R U . . .
C34 C 0.6870(5) 0.4060(3) 0.4826(4) 0.060(2) Uani 1 1 d . . . . .
H34 H 0.727127 0.433619 0.496895 0.073 Uiso 1 1 calc R U . . .
C32 C 0.5516(5) 0.3829(3) 0.4400(4) 0.0529(17) Uani 1 1 d . . . . .
H32 H 0.499078 0.395803 0.423873 0.063 Uiso 1 1 calc R U . . .
C40 C 0.6048(5) 0.3625(3) 0.2254(4) 0.0555(18) Uani 1 1 d . . . . .
H40A H 0.558854 0.386817 0.235775 0.067 Uiso 1 1 calc R U . . .
H40B H 0.600577 0.356982 0.180075 0.067 Uiso 1 1 calc R U . . .
C37 C 0.6795(4) 0.3014(3) 0.2985(3) 0.0475(16) Uani 1 1 d . . . . .
H37A H 0.719928 0.277923 0.278979 0.057 Uiso 1 1 calc R U . . .
H37B H 0.668520 0.282741 0.337683 0.057 Uiso 1 1 calc R U . . .
C22 C 0.2262(4) 0.3186(3) 0.4467(4) 0.063(2) Uani 1 1 d . . . . .
H22 H 0.171863 0.328601 0.452793 0.076 Uiso 1 1 calc R U . . .
C23 C 0.2406(4) 0.2845(3) 0.3974(4) 0.0547(18) Uani 1 1 d . . . . .
H23 H 0.196510 0.270306 0.370092 0.066 Uiso 1 1 calc R U . . .
C21 C 0.2895(4) 0.3386(3) 0.4877(4) 0.0569(19) Uani 1 1 d . . . . .
H21 H 0.278875 0.361652 0.522109 0.068 Uiso 1 1 calc R U . . .
C38 C 0.7101(5) 0.3619(4) 0.3099(4) 0.065(2) Uani 1 1 d . . . . .
H38A H 0.683418 0.380750 0.343324 0.079 Uiso 1 1 calc R U . . .
H38B H 0.769806 0.362681 0.320496 0.079 Uiso 1 1 calc R U . . .
C33 C 0.6113(6) 0.4237(3) 0.4604(4) 0.071(2) Uani 1 1 d . . . . .
H33 H 0.598636 0.463658 0.458624 0.085 Uiso 1 1 calc R U . . .
C39 C 0.6862(6) 0.3899(4) 0.2490(5) 0.090(3) Uani 1 1 d . . . . .
H39A H 0.727425 0.382427 0.219997 0.109 Uiso 1 1 calc R U . . .
H39B H 0.680327 0.432124 0.253835 0.109 Uiso 1 1 calc R U . . .
C42 C 0.0439(4) 0.4153(3) 0.2419(3) 0.0445(14) Uani 1 1 d . U . . .
H42A H 0.046546 0.422543 0.197319 0.053 Uiso 1 1 calc R U . . .
H42B H 0.077214 0.444482 0.266234 0.053 Uiso 1 1 calc R U . . .
C41 C 0.0710(5) 0.3551(3) 0.2594(5) 0.0647(19) Uani 1 1 d . U . . .
H41A H 0.112652 0.341599 0.233140 0.078 Uiso 1 1 calc R U . . .
H41B H 0.094248 0.353574 0.303207 0.078 Uiso 1 1 calc R U . . .
O4 O 0.000000 0.3204(3) 0.250000 0.084(2) Uani 1 2 d S TU P . .

loop_
_atom_site_aniso_label
_atom_site_aniso_U_11
_atom_site_aniso_U_22
_atom_site_aniso_U_33
_atom_site_aniso_U_23
_atom_site_aniso_U_13
_atom_site_aniso_U_12
Ce1 0.0272(2) 0.02276(19) 0.0220(2) 0.000 0.00491(15) 0.000
Si1 0.0268(6) 0.0253(6) 0.0249(7) 0.0000(5) 0.0040(5) -0.0025(5)
Si2 0.0302(7) 0.0296(7) 0.0229(7) -0.0038(6) 0.0051(6) -0.0012(5)
O2 0.040(2) 0.0360(19) 0.0219(19) 0.0003(16) 0.0014(16) 0.0004(16)
O1 0.0310(18) 0.0239(17) 0.0297(19) -0.0033(15) 0.0045(15) -0.0066(14)
O3 0.051(2) 0.038(2) 0.038(2) 0.0068(19) 0.0008(19) -0.0163(18)
C25 0.023(2) 0.037(3) 0.027(3) -0.006(2) 0.004(2) 0.000(2)
C13 0.028(2) 0.026(2) 0.030(3) 0.000(2) 0.006(2) -0.0007(19)
C7 0.032(3) 0.027(2) 0.032(3) -0.001(2) 0.001(2) -0.004(2)
C18 0.034(3) 0.030(3) 0.032(3) 0.000(2) 0.010(2) -0.003(2)
C30 0.040(3) 0.031(3) 0.031(3) -0.004(2) 0.007(2) -0.006(2)
C1 0.035(3) 0.026(2) 0.028(3) 0.003(2) 0.003(2) -0.001(2)
C17 0.039(3) 0.038(3) 0.028(3) 0.000(2) 0.005(2) -0.002(2)
C12 0.041(3) 0.040(3) 0.028(3) 0.004(2) 0.006(2) 0.006(2)
C16 0.041(3) 0.037(3) 0.029(3) 0.007(2) 0.009(2) 0.002(2)
C6 0.039(3) 0.040(3) 0.035(3) -0.006(3) 0.004(3) 0.000(2)
C19 0.037(3) 0.031(3) 0.029(3) -0.001(2) 0.009(2) 0.004(2)
C31 0.047(3) 0.039(3) 0.025(3) 0.000(2) 0.005(3) -0.010(2)
C36 0.043(3) 0.050(4) 0.034(3) 0.008(3) 0.001(3) -0.011(3)
C26 0.034(3) 0.032(3) 0.030(3) -0.004(2) 0.003(2) 0.000(2)
C5 0.056(4) 0.037(3) 0.034(3) -0.009(3) -0.004(3) -0.002(3)
C8 0.039(3) 0.054(4) 0.030(3) 0.001(3) -0.002(3) 0.010(3)
C29 0.053(4) 0.044(3) 0.027(3) 0.004(3) 0.009(3) -0.006(3)
C27 0.038(3) 0.032(3) 0.052(4) 0.001(3) -0.001(3) 0.001(2)
C28 0.042(3) 0.037(3) 0.042(4) 0.006(3) -0.003(3) -0.004(2)
C2 0.038(3) 0.033(3) 0.032(3) 0.004(2) 0.009(2) 0.003(2)
C4 0.075(4) 0.035(3) 0.026(3) -0.002(3) 0.007(3) 0.011(3)
C24 0.041(3) 0.041(3) 0.047(4) -0.003(3) 0.005(3) 0.005(3)
C15 0.060(4) 0.038(3) 0.038(4) 0.005(3) 0.009(3) -0.022(3)
C14 0.051(3) 0.038(3) 0.035(3) -0.005(3) -0.001(3) -0.018(3)
C11 0.043(3) 0.057(4) 0.049(4) 0.007(3) 0.014(3) 0.019(3)
C9 0.055(4) 0.063(4) 0.040(4) 0.008(3) 0.006(3) 0.012(3)
C35 0.056(4) 0.061(5) 0.047(4) 0.008(3) -0.006(3) -0.028(3)
C20 0.043(3) 0.049(4) 0.050(4) -0.008(3) 0.010(3) 0.007(3)
C3 0.058(4) 0.036(3) 0.033(3) 0.004(3) 0.015(3) 0.012(3)
C10 0.042(3) 0.058(4) 0.046(4) 0.007(3) 0.005(3) 0.021(3)
C34 0.066(5) 0.062(5) 0.053(4) -0.008(4) 0.005(4) -0.040(4)
C32 0.060(4) 0.036(3) 0.062(5) -0.003(3) 0.009(4) -0.008(3)
C40 0.073(5) 0.031(3) 0.062(5) 0.003(3) 0.009(4) -0.015(3)
C37 0.045(3) 0.052(4) 0.045(4) -0.009(3) 0.002(3) -0.012(3)
C22 0.041(4) 0.056(4) 0.097(6) 0.005(4) 0.027(4) 0.013(3)
C23 0.035(3) 0.050(4) 0.079(5) 0.001(4) 0.002(3) 0.002(3)
C21 0.054(4) 0.052(4) 0.069(5) -0.007(4) 0.025(4) 0.016(3)
C38 0.063(5) 0.062(5) 0.072(6) -0.027(4) 0.011(4) -0.024(4)
C33 0.098(7) 0.036(4) 0.082(6) -0.004(4) 0.026(5) -0.027(4)
C39 0.105(7) 0.067(6) 0.102(8) -0.001(6) 0.018(6) -0.051(5)
C42 0.054(3) 0.039(3) 0.043(3) 0.000(3) 0.014(3) -0.007(3)
C41 0.057(4) 0.051(4) 0.090(5) 0.007(4) 0.027(4) 0.003(3)
O4 0.072(4) 0.038(4) 0.149(7) 0.000 0.043(5) 0.000

loop_
_atom_type_symbol
_atom_type_description
_atom_type_scat_dispersion_real
_atom_type_scat_dispersion_imag
_atom_type_scat_source
C C 0.0181 0.0091 'International Tables Vol C Tables 4.2.6.8 and 6.1.1.4'
H H 0.0000 0.0000 'International Tables Vol C Tables 4.2.6.8 and 6.1.1.4'
Ce Ce -1.8482 9.6596 'International Tables Vol C Tables 4.2.6.8 and 6.1.1.4'
O O 0.0492 0.0322 'International Tables Vol C Tables 4.2.6.8 and 6.1.1.4'
Si Si 0.2541 0.3302 'International Tables Vol C Tables 4.2.6.8 and 6.1.1.4'

loop_
_exptl_crystal_face_index_h
_exptl_crystal_face_index_k
_exptl_crystal_face_index_l
_exptl_crystal_face_perp_dist
0 1 -2 0.0374
0 -1 2 0.0426
2 1 0 0.0329
2 1 -1 0.0381
-1 0 -2 0.0569
-2 -1 0 0.0543
-1 -1 2 0.0498
1 0 2 0.0348
1 -2 -1 0.1638
1 -2 -2 0.1487
-1 1 2 0.1136
0 0 1 0.0457
0 0 -1 0.0815
2 2 -1 0.0366
1 1 -2 0.0462

loop_
_geom_angle_atom_site_label_1
_geom_angle_atom_site_label_2
_geom_angle_atom_site_label_3
_geom_angle
_geom_angle_site_symmetry_1
_geom_angle_site_symmetry_3
_geom_angle_publ_flag
O2 Ce1 O2 156.2(2) . 2_655 ?
O2 Ce1 O3 82.15(14) . . ?
O2 Ce1 O3 80.63(14) 2_655 . ?
O2 Ce1 O3 82.15(14) 2_655 2_655 ?
O2 Ce1 O3 80.64(14) . 2_655 ?
O1 Ce1 O2 97.88(14) 2_655 2_655 ?
O1 Ce1 O2 97.88(14) . . ?
O1 Ce1 O2 98.14(14) . 2_655 ?
O1 Ce1 O2 98.14(14) 2_655 . ?
O1 Ce1 O1 95.11(19) 2_655 . ?
O1 Ce1 O3 88.86(14) . 2_655 ?
O1 Ce1 O3 88.86(14) 2_655 . ?
O1 Ce1 O3 175.97(14) 2_655 2_655 ?
O1 Ce1 O3 175.97(14) . . ?
O3 Ce1 O3 87.2(2) 2_655 . ?
O1 Si1 C13 109.4(2) . . ?
O1 Si1 C7 108.7(2) . . ?
O1 Si1 C1 110.5(2) . . ?
C13 Si1 C7 108.9(2) . . ?
C1 Si1 C13 109.2(2) . . ?
C1 Si1 C7 110.2(2) . . ?
O2 Si2 C25 110.0(2) . . ?
O2 Si2 C19 110.7(2) . . ?
O2 Si2 C31 111.1(2) . . ?
C25 Si2 C19 108.6(2) . . ?
C31 Si2 C25 105.2(3) . . ?
C31 Si2 C19 111.1(3) . . ?
Si2 O2 Ce1 174.9(2) . . ?
Si1 O1 Ce1 177.3(2) . . ?
C40 O3 Ce1 129.8(4) . . ?
C37 O3 Ce1 120.7(4) . . ?
C37 O3 C40 109.4(5) . . ?
C30 C25 Si2 121.6(4) . . ?
C30 C25 C26 116.5(5) . . ?
C26 C25 Si2 121.7(4) . . ?
C18 C13 Si1 122.0(4) . . ?
C18 C13 C14 117.1(5) . . ?
C14 C13 Si1 120.9(4) . . ?
C12 C7 Si1 121.3(4) . . ?
C12 C7 C8 118.3(5) . . ?
C8 C7 Si1 120.2(4) . . ?
C13 C18 H18 118.9 . . ?
C13 C18 C17 122.1(5) . . ?
C17 C18 H18 118.9 . . ?
C25 C30 H30 119.0 . . ?
C29 C30 C25 121.9(5) . . ?
C29 C30 H30 119.0 . . ?
C6 C1 Si1 122.2(4) . . ?
C2 C1 Si1 121.2(4) . . ?
C2 C1 C6 116.4(5) . . ?
C18 C17 H17 120.1 . . ?
C16 C17 C18 119.7(6) . . ?
C16 C17 H17 120.1 . . ?
C7 C12 H12 119.4 . . ?
C7 C12 C11 121.2(6) . . ?
C11 C12 H12 119.4 . . ?
C17 C16 H16 120.4 . . ?
C15 C16 C17 119.3(5) . . ?
C15 C16 H16 120.4 . . ?
C1 C6 H6 119.0 . . ?
C5 C6 C1 122.1(6) . . ?
C5 C6 H6 119.0 . . ?
C24 C19 Si2 120.2(4) . . ?
C20 C19 Si2 121.5(5) . . ?
C20 C19 C24 118.2(5) . . ?
C36 C31 Si2 119.1(5) . . ?
C32 C31 Si2 124.6(5) . . ?
C32 C31 C36 116.3(6) . . ?
C31 C36 H36 118.9 . . ?
C35 C36 C31 122.3(7) . . ?
C35 C36 H36 118.9 . . ?
C25 C26 H26 119.1 . . ?
C27 C26 C25 121.7(5) . . ?
C27 C26 H26 119.1 . . ?
C6 C5 H5 120.2 . . ?
C6 C5 C4 119.6(6) . . ?
C4 C5 H5 120.2 . . ?
C7 C8 H8 119.5 . . ?
C7 C8 C9 121.0(6) . . ?
C9 C8 H8 119.5 . . ?
C30 C29 H29 120.4 . . ?
C30 C29 C28 119.1(5) . . ?
C28 C29 H29 120.4 . . ?
C26 C27 H27 119.8 . . ?
C28 C27 C26 120.4(6) . . ?
C28 C27 H27 119.8 . . ?
C29 C28 H28 119.8 . . ?
C27 C28 C29 120.3(6) . . ?
C27 C28 H28 119.8 . . ?
C1 C2 H2 118.9 . . ?
C3 C2 C1 122.1(6) . . ?
C3 C2 H2 118.9 . . ?
C5 C4 H4 120.2 . . ?
C5 C4 C3 119.5(6) . . ?
C3 C4 H4 120.2 . . ?
C19 C24 H24 119.5 . . ?
C23 C24 C19 121.1(6) . . ?
C23 C24 H24 119.5 . . ?
C16 C15 H15 119.7 . . ?
C16 C15 C14 120.5(5) . . ?
C14 C15 H15 119.7 . . ?
C13 C14 H14 119.4 . . ?
C15 C14 C13 121.2(6) . . ?
C15 C14 H14 119.4 . . ?
C12 C11 H11 120.1 . . ?
C10 C11 C12 119.7(6) . . ?
C10 C11 H11 120.1 . . ?
C8 C9 H9 120.2 . . ?
C10 C9 C8 119.6(7) . . ?
C10 C9 H9 120.2 . . ?
C36 C35 H35 120.1 . . ?
C34 C35 C36 119.9(7) . . ?
C34 C35 H35 120.1 . . ?
C19 C20 H20 119.4 . . ?
C21 C20 C19 121.2(7) . . ?
C21 C20 H20 119.4 . . ?
C2 C3 C4 120.2(6) . . ?
C2 C3 H3 119.9 . . ?
C4 C3 H3 119.9 . . ?
C11 C10 C9 120.3(6) . . ?
C11 C10 H10 119.8 . . ?
C9 C10 H10 119.8 . . ?
C35 C34 H34 119.9 . . ?
C35 C34 C33 120.1(6) . . ?
C33 C34 H34 119.9 . . ?
C31 C32 H32 119.4 . . ?
C31 C32 C33 121.2(7) . . ?
C33 C32 H32 119.4 . . ?
O3 C40 H40A 110.9 . . ?
O3 C40 H40B 110.9 . . ?
O3 C40 C39 104.4(6) . . ?
H40A C40 H40B 108.9 . . ?
C39 C40 H40A 110.9 . . ?
C39 C40 H40B 110.9 . . ?
O3 C37 H37A 110.7 . . ?
O3 C37 H37B 110.7 . . ?
O3 C37 C38 105.4(6) . . ?
H37A C37 H37B 108.8 . . ?
C38 C37 H37A 110.7 . . ?
C38 C37 H37B 110.7 . . ?
C23 C22 H22 119.4 . . ?
C23 C22 C21 121.1(6) . . ?
C21 C22 H22 119.4 . . ?
C24 C23 H23 120.3 . . ?
C22 C23 C24 119.4(7) . . ?
C22 C23 H23 120.3 . . ?
C20 C21 H21 120.5 . . ?
C22 C21 C20 119.1(7) . . ?
C22 C21 H21 120.5 . . ?
C37 C38 H38A 111.4 . . ?
C37 C38 H38B 111.4 . . ?
H38A C38 H38B 109.3 . . ?
C39 C38 C37 101.8(7) . . ?
C39 C38 H38A 111.4 . . ?
C39 C38 H38B 111.4 . . ?
C34 C33 C32 120.1(8) . . ?
C34 C33 H33 119.9 . . ?
C32 C33 H33 119.9 . . ?
C40 C39 H39A 110.7 . . ?
C40 C39 H39B 110.7 . . ?
C38 C39 C40 105.1(7) . . ?
C38 C39 H39A 110.7 . . ?
C38 C39 H39B 110.7 . . ?
H39A C39 H39B 108.8 . . ?
C42 C42 H42A 111.4 2 . ?
C42 C42 H42B 111.4 2 . ?
H42A C42 H42B 109.3 . . ?
C41 C42 C42 101.9(4) . 2 ?
C41 C42 H42A 111.4 . . ?
C41 C42 H42B 111.4 . . ?
C42 C41 H41A 110.6 . . ?
C42 C41 H41B 110.6 . . ?
H41A C41 H41B 108.8 . . ?
O4 C41 C42 105.6(6) . . ?
O4 C41 H41A 110.6 . . ?
O4 C41 H41B 110.6 . . ?
C41 O4 C41 111.1(8) 2 . ?

loop_
_geom_bond_atom_site_label_1
_geom_bond_atom_site_label_2
_geom_bond_distance
_geom_bond_site_symmetry_2
_geom_bond_publ_flag
Ce1 O2 2.154(4) 2_655 ?
Ce1 O2 2.154(4) . ?
Ce1 O1 2.109(3) . ?
Ce1 O1 2.109(3) 2_655 ?
Ce1 O3 2.501(4) . ?
Ce1 O3 2.501(4) 2_655 ?
Si1 O1 1.630(3) . ?
Si1 C13 1.878(6) . ?
Si1 C7 1.881(5) . ?
Si1 C1 1.868(6) . ?
Si2 O2 1.615(4) . ?
Si2 C25 1.876(6) . ?
Si2 C19 1.884(5) . ?
Si2 C31 1.875(6) . ?
O3 C40 1.458(8) . ?
O3 C37 1.453(8) . ?
C25 C30 1.399(8) . ?
C25 C26 1.404(7) . ?
C13 C18 1.380(8) . ?
C13 C14 1.397(8) . ?
C7 C12 1.380(8) . ?
C7 C8 1.383(9) . ?
C18 H18 0.9500 . ?
C18 C17 1.389(8) . ?
C30 H30 0.9500 . ?
C30 C29 1.385(9) . ?
C1 C6 1.406(8) . ?
C1 C2 1.399(8) . ?
C17 H17 0.9500 . ?
C17 C16 1.379(8) . ?
C12 H12 0.9500 . ?
C12 C11 1.387(8) . ?
C16 H16 0.9500 . ?
C16 C15 1.378(9) . ?
C6 H6 0.9500 . ?
C6 C5 1.382(8) . ?
C19 C24 1.393(9) . ?
C19 C20 1.393(8) . ?
C31 C36 1.391(9) . ?
C31 C32 1.379(9) . ?
C36 H36 0.9500 . ?
C36 C35 1.382(9) . ?
C26 H26 0.9500 . ?
C26 C27 1.378(8) . ?
C5 H5 0.9500 . ?
C5 C4 1.386(10) . ?
C8 H8 0.9500 . ?
C8 C9 1.388(9) . ?
C29 H29 0.9500 . ?
C29 C28 1.395(9) . ?
C27 H27 0.9500 . ?
C27 C28 1.359(10) . ?
C28 H28 0.9500 . ?
C2 H2 0.9500 . ?
C2 C3 1.370(8) . ?
C4 H4 0.9500 . ?
C4 C3 1.390(10) . ?
C24 H24 0.9500 . ?
C24 C23 1.390(9) . ?
C15 H15 0.9500 . ?
C15 C14 1.384(9) . ?
C14 H14 0.9500 . ?
C11 H11 0.9500 . ?
C11 C10 1.368(10) . ?
C9 H9 0.9500 . ?
C9 C10 1.378(10) . ?
C35 H35 0.9500 . ?
C35 C34 1.353(12) . ?
C20 H20 0.9500 . ?
C20 C21 1.391(9) . ?
C3 H3 0.9500 . ?
C10 H10 0.9500 . ?
C34 H34 0.9500 . ?
C34 C33 1.358(13) . ?
C32 H32 0.9500 . ?
C32 C33 1.403(10) . ?
C40 H40A 0.9900 . ?
C40 H40B 0.9900 . ?
C40 C39 1.528(11) . ?
C37 H37A 0.9900 . ?
C37 H37B 0.9900 . ?
C37 C38 1.503(10) . ?
C22 H22 0.9500 . ?
C22 C23 1.373(12) . ?
C22 C21 1.383(12) . ?
C23 H23 0.9500 . ?
C21 H21 0.9500 . ?
C38 H38A 0.9900 . ?
C38 H38B 0.9900 . ?
C38 C39 1.492(14) . ?
C33 H33 0.9500 . ?
C39 H39A 0.9900 . ?
C39 H39B 0.9900 . ?
C42 C42 1.529(12) 2 ?
C42 H42A 0.9900 . ?
C42 H42B 0.9900 . ?
C42 C41 1.502(10) . ?
C41 H41A 0.9900 . ?
C41 H41B 0.9900 . ?
C41 O4 1.419(9) . ?

loop_
_geom_torsion_atom_site_label_1
_geom_torsion_atom_site_label_2
_geom_torsion_atom_site_label_3
_geom_torsion_atom_site_label_4
_geom_torsion
_geom_torsion_site_symmetry_1
_geom_torsion_site_symmetry_2
_geom_torsion_site_symmetry_3
_geom_torsion_site_symmetry_4
_geom_torsion_publ_flag
Ce1 O3 C40 C39 -179.2(5) . . . . ?
Ce1 O3 C37 C38 -158.2(4) . . . . ?
Si1 C13 C18 C17 178.7(4) . . . . ?
Si1 C13 C14 C15 -178.8(5) . . . . ?
Si1 C7 C12 C11 171.9(5) . . . . ?
Si1 C7 C8 C9 -172.0(5) . . . . ?
Si1 C1 C6 C5 -175.8(5) . . . . ?
Si1 C1 C2 C3 177.3(5) . . . . ?
Si2 C25 C30 C29 -176.5(4) . . . . ?
Si2 C25 C26 C27 176.8(4) . . . . ?
Si2 C19 C24 C23 175.5(5) . . . . ?
Si2 C19 C20 C21 -175.6(6) . . . . ?
Si2 C31 C36 C35 -179.9(5) . . . . ?
Si2 C31 C32 C33 179.3(6) . . . . ?
O2 Si2 C25 C30 -166.6(4) . . . . ?
O2 Si2 C25 C26 16.7(5) . . . . ?
O2 Si2 C19 C24 24.1(6) . . . . ?
O2 Si2 C19 C20 -159.6(5) . . . . ?
O2 Si2 C31 C36 -85.3(5) . . . . ?
O2 Si2 C31 C32 93.5(6) . . . . ?
O1 Si1 C13 C18 14.8(5) . . . . ?
O1 Si1 C13 C14 -164.5(4) . . . . ?
O1 Si1 C7 C12 -95.2(5) . . . . ?
O1 Si1 C7 C8 78.0(5) . . . . ?
O1 Si1 C1 C6 -160.8(5) . . . . ?
O1 Si1 C1 C2 23.7(5) . . . . ?
O3 C40 C39 C38 -23.7(10) . . . . ?
O3 C37 C38 C39 -35.1(8) . . . . ?
C25 Si2 C19 C24 -96.8(5) . . . . ?
C25 Si2 C19 C20 79.5(6) . . . . ?
C25 Si2 C31 C36 33.7(5) . . . . ?
C25 Si2 C31 C32 -147.5(6) . . . . ?
C25 C30 C29 C28 -0.3(9) . . . . ?
C25 C26 C27 C28 -0.2(9) . . . . ?
C13 Si1 C7 C12 23.9(5) . . . . ?
C13 Si1 C7 C8 -162.9(5) . . . . ?
C13 Si1 C1 C6 78.9(5) . . . . ?
C13 Si1 C1 C2 -96.7(5) . . . . ?
C13 C18 C17 C16 0.1(8) . . . . ?
C7 Si1 C13 C18 -103.9(5) . . . . ?
C7 Si1 C13 C14 76.8(5) . . . . ?
C7 Si1 C1 C6 -40.7(5) . . . . ?
C7 Si1 C1 C2 143.8(4) . . . . ?
C7 C12 C11 C10 0.5(11) . . . . ?
C7 C8 C9 C10 -0.4(11) . . . . ?
C18 C13 C14 C15 1.9(9) . . . . ?
C18 C17 C16 C15 1.9(9) . . . . ?
C30 C25 C26 C27 -0.1(8) . . . . ?
C30 C29 C28 C27 0.0(9) . . . . ?
C1 Si1 C13 C18 135.8(4) . . . . ?
C1 Si1 C13 C14 -43.5(5) . . . . ?
C1 Si1 C7 C12 143.6(5) . . . . ?
C1 Si1 C7 C8 -43.2(5) . . . . ?
C1 C6 C5 C4 -0.3(10) . . . . ?
C1 C2 C3 C4 -2.5(9) . . . . ?
C17 C16 C15 C14 -2.0(10) . . . . ?
C12 C7 C8 C9 1.4(10) . . . . ?
C12 C11 C10 C9 0.5(12) . . . . ?
C16 C15 C14 C13 0.1(11) . . . . ?
C6 C1 C2 C3 1.4(8) . . . . ?
C6 C5 C4 C3 -0.6(10) . . . . ?
C19 Si2 C25 C30 -45.3(5) . . . . ?
C19 Si2 C25 C26 138.0(4) . . . . ?
C19 Si2 C31 C36 151.0(5) . . . . ?
C19 Si2 C31 C32 -30.2(7) . . . . ?
C19 C24 C23 C22 1.3(11) . . . . ?
C19 C20 C21 C22 -0.8(11) . . . . ?
C31 Si2 C25 C30 73.8(5) . . . . ?
C31 Si2 C25 C26 -103.0(5) . . . . ?
C31 Si2 C19 C24 147.9(5) . . . . ?
C31 Si2 C19 C20 -35.8(6) . . . . ?
C31 C36 C35 C34 0.5(11) . . . . ?
C31 C32 C33 C34 1.0(13) . . . . ?
C36 C31 C32 C33 -1.9(11) . . . . ?
C36 C35 C34 C33 -1.4(12) . . . . ?
C26 C25 C30 C29 0.4(8) . . . . ?
C26 C27 C28 C29 0.3(9) . . . . ?
C5 C4 C3 C2 2.0(9) . . . . ?
C8 C7 C12 C11 -1.4(9) . . . . ?
C8 C9 C10 C11 -0.5(12) . . . . ?
C2 C1 C6 C5 0.0(9) . . . . ?
C24 C19 C20 C21 0.8(10) . . . . ?
C14 C13 C18 C17 -2.0(8) . . . . ?
C35 C34 C33 C32 0.7(13) . . . . ?
C20 C19 C24 C23 -1.0(10) . . . . ?
C32 C31 C36 C35 1.2(10) . . . . ?
C40 O3 C37 C38 21.2(7) . . . . ?
C37 O3 C40 C39 1.4(8) . . . . ?
C37 C38 C39 C40 35.8(9) . . . . ?
C23 C22 C21 C20 1.1(12) . . . . ?
C21 C22 C23 C24 -1.3(12) . . . . ?
C42 C42 C41 O4 30.4(9) 2 . . . ?
C42 C41 O4 C41 -12.1(4) . . . 2 ?

loop_
_exptl_oxdiff_crystal_face_indexfrac_h
_exptl_oxdiff_crystal_face_indexfrac_k
_exptl_oxdiff_crystal_face_indexfrac_l
_exptl_oxdiff_crystal_face_x
_exptl_oxdiff_crystal_face_y
_exptl_oxdiff_crystal_face_z
-0.0000 1.0001 -2.0000 0.0008 0.0406 0.1518
0.0000 -1.0001 2.0000 -0.0008 -0.0406 -0.1518
2.0000 1.0000 -0.0000 -0.1949 -0.0335 0.0207
2.0000 1.0001 -1.0000 -0.1791 -0.0418 0.0897
-1.0000 0.0001 -2.0000 0.1137 0.0287 0.1344
-2.0000 -1.0000 0.0000 0.1949 0.0335 -0.0207
-1.0000 -1.0001 2.0000 0.0812 0.0047 -0.1552
1.0000 -0.0001 2.0000 -0.1137 -0.0287 -0.1344
1.0000 -2.0000 -1.0001 -0.0043 -0.1679 0.0444
1.0000 -1.9999 -2.0000 0.0115 -0.1762 0.1133
-1.0000 0.9999 2.0000 0.0194 0.1191 -0.1273
0.0000 -0.0001 1.0000 -0.0159 0.0083 -0.0689
-0.0000 0.0001 -1.0000 0.0159 -0.0083 0.0689
2.0000 2.0001 -1.0000 -0.2100 0.0154 0.1036
1.0000 1.0001 -2.0000 -0.0812 -0.0047 0.1552

loop_
_smtbx_masks_void_nr
_smtbx_masks_void_average_x
_smtbx_masks_void_average_y
_smtbx_masks_void_average_z
_smtbx_masks_void_volume
_smtbx_masks_void_count_electrons
_smtbx_masks_void_content
1 0.000 0.000 -0.587 704.3 147.2 '4 THF'
2 0.000 0.500 0.000 7.2 0.0 ?
3 0.000 0.500 0.500 7.2 0.0 ?
4 0.500 0.500 -0.729 704.3 147.2 '4 THF'
5 0.500 0.000 0.000 7.2 0.0 ?
6 0.500 0.000 0.500 7.2 0.0 ?
